data_7211588
loop_
_publ_author_name
'DeBurgomaster, Paul'
'Ouellette, Wayne'
'Liu, Hongxue'
'O'Connor, Charles J.'
'Zubieta, Jon'

_publ_section_title
;
 Hydrothermal chemistry of vanadium oxides with aromatic di- and
 tri-phosphonates in the presence of secondary metal copper(II) cationic
 complex subunits
;
_journal_issue 2
_journal_name_full CrystEngComm
_journal_page_first 446
_journal_paper_doi 10.1039/b910641c
_journal_volume 12
_journal_year 2010
_chemical_formula_sum 'C16 H17 Cu N2 O12.5 P3 V'
_chemical_formula_weight 644.71
_chemical_name_systematic
;
?
;
_space_group_IT_number 2
_symmetry_cell_setting triclinic
_symmetry_space_group_name_Hall '-P 1'
_symmetry_space_group_name_H-M 'P -1'
_atom_sites_solution_hydrogens geom
_atom_sites_solution_primary direct
_atom_sites_solution_secondary difmap
_audit_creation_method SHELXL-97
_cell_angle_alpha 99.967(2)
_cell_angle_beta 92.781(2)
_cell_angle_gamma 101.734(2)
_cell_formula_units_Z 2
_cell_length_a 10.2667(11)
_cell_length_b 10.3840(11)
_cell_length_c 10.6223(11)
_cell_measurement_reflns_used 3268
_cell_measurement_temperature 90(2)
_cell_measurement_theta_max 28.28
_cell_measurement_theta_min 2.55
_cell_volume 1087.9(2)
_computing_cell_refinement 'Bruker SMART (Bruker, 2002)'
_computing_data_collection 'Bruker SMART (Bruker, 2002)'
_computing_data_reduction 'Bruker SAINT (Bruker, 2002)'
_computing_molecular_graphics 'CrystalMaker (Palmer, 2006)'
_computing_publication_material 'Bruker SHELXTL (Bruker, 2002)'
_computing_structure_refinement 'SHELXL-97 (Sheldrick, 1997)'
_computing_structure_solution 'SHELXS-97 (Sheldrick, 1997)'
_diffrn_ambient_temperature 90(2)
_diffrn_detector_area_resol_mean 512
_diffrn_measured_fraction_theta_full 0.986
_diffrn_measured_fraction_theta_max 0.986
_diffrn_measurement_device_type 'Bruker APEX CCD area detector'
_diffrn_measurement_method 'Phi and omega scans'
_diffrn_radiation_monochromator graphite
_diffrn_radiation_probe x-ray
_diffrn_radiation_type MoK\a
_diffrn_radiation_wavelength 0.71073
_diffrn_reflns_av_R_equivalents 0.0311
_diffrn_reflns_av_sigmaI/netI 0.0492
_diffrn_reflns_limit_h_max 13
_diffrn_reflns_limit_h_min -13
_diffrn_reflns_limit_k_max 13
_diffrn_reflns_limit_k_min -13
_diffrn_reflns_limit_l_max 13
_diffrn_reflns_limit_l_min -14
_diffrn_reflns_number 10999
_diffrn_reflns_theta_full 28.32
_diffrn_reflns_theta_max 28.32
_diffrn_reflns_theta_min 2.55
_diffrn_source 'fine-focus sealed tube'
_diffrn_standards_decay_% 0.001
_exptl_absorpt_coefficient_mu 1.701
_exptl_absorpt_correction_T_max 0.8484
_exptl_absorpt_correction_T_min 0.7845
_exptl_absorpt_correction_type multi-scan
_exptl_absorpt_process_details 'SADABS SHELXL-97 (Sheldrick, 1997)'
_exptl_crystal_colour blue
_exptl_crystal_density_diffrn 1.968
_exptl_crystal_density_method 'not measured'
_exptl_crystal_description block
_exptl_crystal_F_000 648
_exptl_crystal_size_max 0.15
_exptl_crystal_size_mid 0.10
_exptl_crystal_size_min 0.10
_refine_diff_density_max 0.984
_refine_diff_density_min -0.694
_refine_diff_density_rms 0.147
_refine_ls_extinction_method none
_refine_ls_goodness_of_fit_ref 1.251
_refine_ls_hydrogen_treatment mixed
_refine_ls_matrix_type full
_refine_ls_number_parameters 347
_refine_ls_number_reflns 5342
_refine_ls_number_restraints 0
_refine_ls_restrained_S_all 1.251
_refine_ls_R_factor_all 0.0703
_refine_ls_R_factor_gt 0.0656
_refine_ls_shift/su_max 0.000
_refine_ls_shift/su_mean 0.000
_refine_ls_structure_factor_coef Fsqd
_refine_ls_weighting_details 'calc w=1/[\s^2^(Fo^2^)+(0.0436P)^2^+4.0566P] where P=(Fo^2^+2Fc^2^)/3'
_refine_ls_weighting_scheme calc
_refine_ls_wR_factor_gt 0.1350
_refine_ls_wR_factor_ref 0.1374
_reflns_number_gt 4984
_reflns_number_total 5342
_reflns_threshold_expression >2sigma(I)
_cod_data_source_file b910641c.txt
_cod_data_source_block '[Cu(bipy)VVO2{(HO3P)3C6H3}]?1.5H2O12'
_cod_depositor_comments
;
The following automatic conversions were performed:

'_symmetry_cell_setting' value 'Triclinic' changed to 'triclinic'
according to /home/saulius/struct/CIF-dictionaries/cif_core.dic
dictionary named 'cif_core.dic' version 2.4.2 from 2011-04-26.

Automatic conversion script
Id: cif_fix_values 1891 2012-01-12 08:04:46Z andrius 
;
_cod_original_sg_symbol_Hall -P1
_cod_original_sg_symbol_H-M P-1
_cod_original_formula_sum 'C16 H17 Cu N2 O12.50 P3 V'
_cod_database_code 7211588

loop_
_symmetry_equiv_pos_as_xyz
'x, y, z'
'-x, -y, -z'

loop_
_atom_site_label
_atom_site_type_symbol
_atom_site_fract_x
_atom_site_fract_y
_atom_site_fract_z
_atom_site_U_iso_or_equiv
_atom_site_adp_type
_atom_site_occupancy
_atom_site_symmetry_multiplicity
_atom_site_calc_flag
_atom_site_refinement_flags
_atom_site_disorder_assembly
_atom_site_disorder_group
Cu1 Cu 0.65663(5) 0.13965(5) 0.55420(5) 0.00826(13) Uani 1 1 d . . .
V1 V 0.81294(7) 0.29873(7) 0.86988(7) 0.00941(16) Uani 1 1 d . . .
P1 P 0.42205(10) 0.61703(11) 0.27748(10) 0.0086(2) Uani 1 1 d . . .
P2 P 0.81667(10) 0.36991(10) 0.41977(10) 0.0087(2) Uani 1 1 d . . .
P3 P 0.87138(10) 0.61975(11) 0.00365(10) 0.0086(2) Uani 1 1 d . . .
O1 O 0.4549(3) 0.7375(3) 0.3863(3) 0.0109(6) Uani 1 1 d . . .
O2 O 0.3361(3) 0.4933(3) 0.3213(3) 0.0160(7) Uani 1 1 d . . .
O3 O 0.3611(3) 0.6449(3) 0.1547(3) 0.0125(6) Uani 1 1 d . . .
O4 O 0.8522(3) 0.4681(3) 0.5466(3) 0.0115(6) Uani 1 1 d . . .
O5 O 0.7206(3) 0.2415(3) 0.4246(3) 0.0106(6) Uani 1 1 d . . .
O6 O 0.9483(3) 0.3381(3) 0.3655(3) 0.0122(6) Uani 1 1 d . . .
O7 O 0.8847(3) 0.4962(3) -0.0890(3) 0.0105(6) Uani 1 1 d . . .
O8 O 0.7929(4) 0.7053(4) -0.0661(4) 0.0164(7) Uani 1 1 d . . .
O9 O 1.0022(3) 0.7070(3) 0.0651(3) 0.0125(6) Uani 1 1 d . . .
O10 O 0.8207(3) 0.2318(3) 0.7207(3) 0.0145(6) Uani 1 1 d . . .
O11 O 0.7468(3) 0.1827(3) 0.9465(3) 0.0182(7) Uani 1 1 d . . .
O90 O 0.8713(8) 0.9721(6) 0.9963(10) 0.080(3) Uani 0.75 1 d P . .
O91A O 0.0873(14) 0.8910(14) 0.8592(13) 0.048(4) Uani 0.364(13) 1 d P A 1
O91B O -0.0458(14) 0.8567(14) 0.8108(13) 0.054(5) Uani 0.386(13) 1 d P A 2
N1 N 0.5793(4) 0.0082(4) 0.6625(3) 0.0112(7) Uani 1 1 d . . .
N2 N 0.7476(4) -0.0060(3) 0.4877(4) 0.0116(7) Uani 1 1 d . . .
C1 C 0.5738(4) 0.5636(4) 0.2439(4) 0.0093(8) Uani 1 1 d . . .
C2 C 0.6241(4) 0.4890(4) 0.3246(4) 0.0103(8) Uani 1 1 d . . .
H2 H 0.5741 0.4619 0.3921 0.012 Uiso 1 1 calc R . .
C3 C 0.7477(4) 0.4536(4) 0.3069(4) 0.0094(8) Uani 1 1 d . . .
C4 C 0.8197(4) 0.4933(4) 0.2075(4) 0.0091(8) Uani 1 1 d . . .
H4 H 0.9031 0.4691 0.1943 0.011 Uiso 1 1 calc R . .
C5 C 0.7699(4) 0.5688(4) 0.1266(4) 0.0110(8) Uani 1 1 d . . .
C6 C 0.6470(4) 0.6026(4) 0.1449(4) 0.0093(8) Uani 1 1 d . . .
H6 H 0.6127 0.6527 0.0893 0.011 Uiso 1 1 calc R . .
C7 C 0.4905(5) 0.0257(4) 0.7494(4) 0.0161(9) Uani 1 1 d . . .
H7 H 0.4490 0.1000 0.7533 0.019 Uiso 1 1 calc R . .
C8 C 0.4578(5) -0.0620(5) 0.8336(4) 0.0196(10) Uani 1 1 d . . .
H8 H 0.3943 -0.0483 0.8940 0.024 Uiso 1 1 calc R . .
C9 C 0.5188(5) -0.1691(5) 0.8280(5) 0.0207(10) Uani 1 1 d . . .
H9 H 0.4986 -0.2296 0.8855 0.025 Uiso 1 1 calc R . .
C10 C 0.6097(5) -0.1880(5) 0.7381(5) 0.0191(10) Uani 1 1 d . . .
H10 H 0.6521 -0.2618 0.7329 0.023 Uiso 1 1 calc R . .
C11 C 0.6380(4) -0.0971(4) 0.6552(4) 0.0143(9) Uani 1 1 d . . .
C12 C 0.7326(4) -0.1060(4) 0.5554(4) 0.0151(9) Uani 1 1 d . . .
C13 C 0.8023(5) -0.2086(5) 0.5289(5) 0.0199(10) Uani 1 1 d . . .
H13 H 0.7920 -0.2782 0.5774 0.024 Uiso 1 1 calc R . .
C14 C 0.8861(5) -0.2076(5) 0.4314(5) 0.0212(10) Uani 1 1 d . . .
H14 H 0.9353 -0.2759 0.4135 0.025 Uiso 1 1 calc R . .
C15 C 0.8985(5) -0.1075(5) 0.3597(5) 0.0198(10) Uani 1 1 d . . .
H15 H 0.9534 -0.1073 0.2903 0.024 Uiso 1 1 calc R . .
C16 C 0.8284(5) -0.0072(5) 0.3922(5) 0.0178(9) Uani 1 1 d . . .
H16 H 0.8380 0.0634 0.3449 0.021 Uiso 1 1 calc R . .
H2' H 0.274(7) 0.509(6) 0.361(6) 0.031(17) Uiso 1 1 d . . .
H6' H 1.005(6) 0.386(6) 0.385(6) 0.015(16) Uiso 1 1 d . . .
H8' H 0.816(11) 0.761(10) -0.052(11) 0.09(4) Uiso 1 1 d . . .

loop_
_atom_site_aniso_label
_atom_site_aniso_U_11
_atom_site_aniso_U_22
_atom_site_aniso_U_33
_atom_site_aniso_U_23
_atom_site_aniso_U_13
_atom_site_aniso_U_12
Cu1 0.0087(2) 0.0061(2) 0.0114(3) 0.00266(18) 0.00197(18) 0.00367(18)
V1 0.0061(3) 0.0125(3) 0.0099(3) 0.0028(3) 0.0002(3) 0.0020(3)
P1 0.0059(4) 0.0091(5) 0.0118(5) 0.0021(4) 0.0021(4) 0.0032(4)
P2 0.0077(5) 0.0088(5) 0.0113(5) 0.0036(4) 0.0022(4) 0.0040(4)
P3 0.0052(4) 0.0114(5) 0.0102(5) 0.0039(4) 0.0005(4) 0.0027(4)
O1 0.0105(14) 0.0103(14) 0.0137(15) 0.0007(11) 0.0018(11) 0.0073(11)
O2 0.0144(15) 0.0120(15) 0.0254(18) 0.0056(13) 0.0134(14) 0.0069(12)
O3 0.0082(13) 0.0161(15) 0.0143(15) 0.0025(12) 0.0011(11) 0.0054(12)
O4 0.0103(14) 0.0139(15) 0.0106(14) 0.0019(11) 0.0030(11) 0.0033(12)
O5 0.0108(14) 0.0112(14) 0.0102(14) 0.0031(11) 0.0023(11) 0.0021(11)
O6 0.0057(14) 0.0146(16) 0.0171(16) 0.0034(12) 0.0022(12) 0.0036(13)
O7 0.0077(13) 0.0127(14) 0.0109(14) 0.0029(11) 0.0022(11) 0.0009(11)
O8 0.0141(16) 0.0184(18) 0.0209(18) 0.0104(14) 0.0006(13) 0.0073(14)
O9 0.0086(14) 0.0128(14) 0.0162(15) 0.0013(12) 0.0005(12) 0.0040(11)
O10 0.0114(14) 0.0172(16) 0.0158(15) 0.0010(12) 0.0006(12) 0.0070(12)
O11 0.0107(15) 0.0248(18) 0.0217(17) 0.0126(14) 0.0028(13) 0.0023(13)
O90 0.075(5) 0.022(3) 0.133(8) 0.014(4) -0.058(5) 0.003(3)
O91A 0.050(9) 0.050(8) 0.050(8) 0.021(7) 0.012(7) 0.015(7)
O91B 0.056(9) 0.065(9) 0.043(8) 0.022(7) 0.007(6) 0.009(7)
N1 0.0115(17) 0.0103(17) 0.0111(17) 0.0022(13) -0.0027(14) 0.0011(14)
N2 0.0103(16) 0.0073(16) 0.0157(18) -0.0004(13) -0.0031(14) 0.0017(13)
C1 0.0053(17) 0.0084(18) 0.013(2) -0.0003(15) 0.0007(15) 0.0018(14)
C2 0.0088(18) 0.0103(19) 0.013(2) 0.0030(15) 0.0020(15) 0.0036(15)
C3 0.0100(18) 0.0071(18) 0.0105(19) 0.0024(14) -0.0004(15) 0.0003(15)
C4 0.0046(17) 0.0113(19) 0.0118(19) 0.0023(15) 0.0013(15) 0.0027(15)
C5 0.0093(18) 0.014(2) 0.0100(19) 0.0013(15) 0.0020(15) 0.0030(16)
C6 0.0084(18) 0.0080(18) 0.0112(19) 0.0023(14) 0.0005(15) 0.0009(15)
C7 0.016(2) 0.012(2) 0.019(2) 0.0028(17) -0.0044(17) 0.0002(17)
C8 0.020(2) 0.021(2) 0.015(2) 0.0048(18) 0.0008(18) -0.0055(19)
C9 0.023(2) 0.017(2) 0.019(2) 0.0094(18) -0.0066(19) -0.0062(19)
C10 0.023(2) 0.011(2) 0.022(2) 0.0056(18) -0.0071(19) -0.0006(18)
C11 0.014(2) 0.0080(19) 0.017(2) -0.0009(16) -0.0064(17) -0.0018(16)
C12 0.016(2) 0.0082(19) 0.019(2) 0.0010(16) -0.0053(17) 0.0006(16)
C13 0.024(2) 0.010(2) 0.025(2) 0.0008(18) -0.006(2) 0.0053(18)
C14 0.019(2) 0.012(2) 0.031(3) -0.0040(19) -0.009(2) 0.0087(18)
C15 0.019(2) 0.019(2) 0.020(2) -0.0043(18) 0.0012(19) 0.0080(19)
C16 0.015(2) 0.018(2) 0.019(2) 0.0017(18) -0.0011(18) 0.0047(18)

loop_
_atom_type_symbol
_atom_type_description
_atom_type_scat_dispersion_real
_atom_type_scat_dispersion_imag
_atom_type_scat_source
C C 0.0033 0.0016 'International Tables Vol C Tables 4.2.6.8 and 6.1.1.4'
H H 0.0000 0.0000 'International Tables Vol C Tables 4.2.6.8 and 6.1.1.4'
N N 0.0061 0.0033 'International Tables Vol C Tables 4.2.6.8 and 6.1.1.4'
O O 0.0106 0.0060 'International Tables Vol C Tables 4.2.6.8 and 6.1.1.4'
P P 0.1023 0.0942 'International Tables Vol C Tables 4.2.6.8 and 6.1.1.4'
V V 0.3005 0.5294 'International Tables Vol C Tables 4.2.6.8 and 6.1.1.4'
Cu Cu 0.3201 1.2651 'International Tables Vol C Tables 4.2.6.8 and 6.1.1.4'

loop_
_geom_angle_atom_site_label_1
_geom_angle_atom_site_label_2
_geom_angle_atom_site_label_3
_geom_angle
_geom_angle_site_symmetry_1
_geom_angle_site_symmetry_3
O1 Cu1 O5 91.62(13) 2_666 .
O1 Cu1 N2 171.93(14) 2_666 .
O5 Cu1 N2 92.36(14) . .
O1 Cu1 N1 93.47(14) 2_666 .
O5 Cu1 N1 170.07(14) . .
N2 Cu1 N1 81.59(15) . .
O1 Cu1 O10 93.25(12) 2_666 .
O5 Cu1 O10 100.90(12) . .
N2 Cu1 O10 92.89(13) . .
N1 Cu1 O10 87.33(13) . .
O11 V1 O10 109.21(17) . .
O11 V1 O7 136.85(15) . 1_556
O10 V1 O7 113.94(14) . 1_556
O11 V1 O9 91.73(14) . 2_766
O10 V1 O9 97.44(14) . 2_766
O7 V1 O9 82.97(12) 1_556 2_766
O11 V1 O3 92.38(15) . 2_666
O10 V1 O3 97.11(14) . 2_666
O7 V1 O3 82.51(12) 1_556 2_666
O9 V1 O3 162.64(13) 2_766 2_666
O3 P1 O1 113.99(17) . .
O3 P1 O2 112.20(19) . .
O1 P1 O2 111.18(18) . .
O3 P1 C1 108.29(18) . .
O1 P1 C1 107.86(18) . .
O2 P1 C1 102.54(18) . .
O5 P2 O4 115.52(17) . .
O5 P2 O6 109.45(18) . .
O4 P2 O6 108.96(18) . .
O5 P2 C3 109.08(18) . .
O4 P2 C3 107.67(18) . .
O6 P2 C3 105.71(19) . .
O9 P3 O7 114.35(17) . .
O9 P3 O8 109.0(2) . .
O7 P3 O8 109.85(19) . .
O9 P3 C5 109.15(19) . .
O7 P3 C5 108.60(18) . .
O8 P3 C5 105.5(2) . .
O9 P3 H8' 93(3) . .
O7 P3 H8' 122(3) . .
O8 P3 H8' 17(3) . .
C5 P3 H8' 109(3) . .
P1 O1 Cu1 128.08(18) . 2_666
P1 O2 H2' 114(5) . .
P1 O3 V1 126.91(18) . 2_666
P2 O5 Cu1 137.23(19) . .
P2 O6 H6' 115(5) . .
P3 O7 V1 141.13(18) . 1_554
P3 O8 H8' 111(10) . .
P3 O9 V1 142.88(19) . 2_766
V1 O10 Cu1 131.85(17) . .
C7 N1 C11 119.7(4) . .
C7 N1 Cu1 126.0(3) . .
C11 N1 Cu1 113.6(3) . .
C16 N2 C12 119.3(4) . .
C16 N2 Cu1 126.3(3) . .
C12 N2 Cu1 114.1(3) . .
C6 C1 C2 119.5(4) . .
C6 C1 P1 121.3(3) . .
C2 C1 P1 119.0(3) . .
C1 C2 C3 120.6(4) . .
C1 C2 H2 119.7 . .
C3 C2 H2 119.7 . .
C4 C3 C2 119.2(4) . .
C4 C3 P2 120.9(3) . .
C2 C3 P2 119.7(3) . .
C3 C4 C5 120.4(4) . .
C3 C4 H4 119.8 . .
C5 C4 H4 119.8 . .
C6 C5 C4 119.8(4) . .
C6 C5 P3 122.7(3) . .
C4 C5 P3 117.5(3) . .
C5 C6 C1 120.5(4) . .
C5 C6 H6 119.8 . .
C1 C6 H6 119.8 . .
N1 C7 C8 121.7(4) . .
N1 C7 H7 119.1 . .
C8 C7 H7 119.1 . .
C9 C8 C7 118.9(5) . .
C9 C8 H8 120.6 . .
C7 C8 H8 120.6 . .
C8 C9 C10 119.6(4) . .
C8 C9 H9 120.2 . .
C10 C9 H9 120.2 . .
C9 C10 C11 119.0(4) . .
C9 C10 H10 120.5 . .
C11 C10 H10 120.5 . .
N1 C11 C10 121.0(4) . .
N1 C11 C12 114.6(4) . .
C10 C11 C12 124.4(4) . .
N2 C12 C13 120.8(4) . .
N2 C12 C11 114.7(4) . .
C13 C12 C11 124.4(4) . .
C14 C13 C12 119.2(4) . .
C14 C13 H13 120.4 . .
C12 C13 H13 120.4 . .
C13 C14 C15 120.0(4) . .
C13 C14 H14 120.0 . .
C15 C14 H14 120.0 . .
C14 C15 C16 118.0(5) . .
C14 C15 H15 121.0 . .
C16 C15 H15 121.0 . .
N2 C16 C15 122.6(4) . .
N2 C16 H16 118.7 . .
C15 C16 H16 118.7 . .

loop_
_geom_bond_atom_site_label_1
_geom_bond_atom_site_label_2
_geom_bond_distance
_geom_bond_site_symmetry_2
Cu1 O1 1.929(3) 2_666
Cu1 O5 1.938(3) .
Cu1 N2 1.982(4) .
Cu1 N1 2.001(4) .
Cu1 O10 2.313(3) .
V1 O11 1.624(3) .
V1 O10 1.629(3) .
V1 O7 1.996(3) 1_556
V1 O9 2.004(3) 2_766
V1 O3 2.009(3) 2_666
P1 O3 1.517(3) .
P1 O1 1.519(3) .
P1 O2 1.560(3) .
P1 C1 1.788(4) .
P2 O5 1.499(3) .
P2 O4 1.521(3) .
P2 O6 1.569(3) .
P2 C3 1.796(4) .
P3 O9 1.506(3) .
P3 O7 1.510(3) .
P3 O8 1.565(3) .
P3 C5 1.794(4) .
P3 H8' 1.85(10) .
O1 Cu1 1.929(3) 2_666
O2 H2' 0.81(7) .
O3 V1 2.009(3) 2_666
O6 H6' 0.68(6) .
O7 V1 1.996(3) 1_554
O8 H8' 0.57(10) .
O9 V1 2.004(3) 2_766
N1 C7 1.345(6) .
N1 C11 1.345(6) .
N2 C16 1.341(6) .
N2 C12 1.350(6) .
C1 C6 1.391(6) .
C1 C2 1.397(6) .
C2 C3 1.404(6) .
C2 H2 0.9500 .
C3 C4 1.390(6) .
C4 C5 1.403(6) .
C4 H4 0.9500 .
C5 C6 1.391(6) .
C6 H6 0.9500 .
C7 C8 1.389(6) .
C7 H7 0.9500 .
C8 C9 1.378(7) .
C8 H8 0.9500 .
C9 C10 1.385(7) .
C9 H9 0.9500 .
C10 C11 1.397(6) .
C10 H10 0.9500 .
C11 C12 1.476(7) .
C12 C13 1.397(6) .
C13 C14 1.378(7) .
C13 H13 0.9500 .
C14 C15 1.381(7) .
C14 H14 0.9500 .
C15 C16 1.388(6) .
C15 H15 0.9500 .
C16 H16 0.9500 .

loop_
_geom_torsion_atom_site_label_1
_geom_torsion_atom_site_label_2
_geom_torsion_atom_site_label_3
_geom_torsion_atom_site_label_4
_geom_torsion
_geom_torsion_site_symmetry_1
_geom_torsion_site_symmetry_4
O3 P1 O1 Cu1 47.3(3) . 2_666
O2 P1 O1 Cu1 -80.7(3) . 2_666
C1 P1 O1 Cu1 167.6(2) . 2_666
O1 P1 O3 V1 -62.4(3) . 2_666
O2 P1 O3 V1 65.1(3) . 2_666
C1 P1 O3 V1 177.6(2) . 2_666
O4 P2 O5 Cu1 -19.2(3) . .
O6 P2 O5 Cu1 104.2(3) . .
C3 P2 O5 Cu1 -140.6(3) . .
O1 Cu1 O5 P2 75.7(3) 2_666 .
N2 Cu1 O5 P2 -111.4(3) . .
N1 Cu1 O5 P2 -163.6(7) . .
O10 Cu1 O5 P2 -18.0(3) . .
O9 P3 O7 V1 130.7(3) . 1_554
O8 P3 O7 V1 -106.4(3) . 1_554
C5 P3 O7 V1 8.6(3) . 1_554
O7 P3 O9 V1 -34.1(4) . 2_766
O8 P3 O9 V1 -157.4(3) . 2_766
C5 P3 O9 V1 87.8(3) . 2_766
O11 V1 O10 Cu1 69.8(3) . .
O7 V1 O10 Cu1 -110.1(2) 1_556 .
O9 V1 O10 Cu1 164.3(2) 2_766 .
O3 V1 O10 Cu1 -25.2(2) 2_666 .
O1 Cu1 O10 V1 33.7(2) 2_666 .
O5 Cu1 O10 V1 126.0(2) . .
N2 Cu1 O10 V1 -141.1(2) . .
N1 Cu1 O10 V1 -59.6(2) . .
O1 Cu1 N1 C7 -5.3(4) 2_666 .
O5 Cu1 N1 C7 -125.9(7) . .
N2 Cu1 N1 C7 -178.9(4) . .
O10 Cu1 N1 C7 87.8(4) . .
O1 Cu1 N1 C11 -176.4(3) 2_666 .
O5 Cu1 N1 C11 63.0(9) . .
N2 Cu1 N1 C11 10.1(3) . .
O10 Cu1 N1 C11 -83.3(3) . .
O1 Cu1 N2 C16 123.9(9) 2_666 .
O5 Cu1 N2 C16 4.4(4) . .
N1 Cu1 N2 C16 176.5(4) . .
O10 Cu1 N2 C16 -96.7(4) . .
O1 Cu1 N2 C12 -62.1(11) 2_666 .
O5 Cu1 N2 C12 178.4(3) . .
N1 Cu1 N2 C12 -9.5(3) . .
O10 Cu1 N2 C12 77.3(3) . .
O3 P1 C1 C6 26.5(4) . .
O1 P1 C1 C6 -97.3(4) . .
O2 P1 C1 C6 145.3(3) . .
O3 P1 C1 C2 -157.9(3) . .
O1 P1 C1 C2 78.3(4) . .
O2 P1 C1 C2 -39.1(4) . .
C6 C1 C2 C3 0.3(6) . .
P1 C1 C2 C3 -175.4(3) . .
C1 C2 C3 C4 -0.3(6) . .
C1 C2 C3 P2 174.8(3) . .
O5 P2 C3 C4 -126.2(3) . .
O4 P2 C3 C4 107.7(3) . .
O6 P2 C3 C4 -8.6(4) . .
O5 P2 C3 C2 58.8(4) . .
O4 P2 C3 C2 -67.3(4) . .
O6 P2 C3 C2 176.4(3) . .
C2 C3 C4 C5 0.5(6) . .
P2 C3 C4 C5 -174.5(3) . .
C3 C4 C5 C6 -0.8(6) . .
C3 C4 C5 P3 178.3(3) . .
O9 P3 C5 C6 118.1(4) . .
O7 P3 C5 C6 -116.6(4) . .
O8 P3 C5 C6 1.1(4) . .
O9 P3 C5 C4 -61.0(4) . .
O7 P3 C5 C4 64.3(4) . .
O8 P3 C5 C4 -178.0(3) . .
C4 C5 C6 C1 0.9(6) . .
P3 C5 C6 C1 -178.2(3) . .
C2 C1 C6 C5 -0.6(6) . .
P1 C1 C6 C5 175.0(3) . .
C11 N1 C7 C8 0.5(6) . .
Cu1 N1 C7 C8 -170.1(3) . .
N1 C7 C8 C9 0.4(7) . .
C7 C8 C9 C10 -0.8(7) . .
C8 C9 C10 C11 0.4(7) . .
C7 N1 C11 C10 -1.0(6) . .
Cu1 N1 C11 C10 170.7(3) . .
C7 N1 C11 C12 179.5(4) . .
Cu1 N1 C11 C12 -8.8(5) . .
C9 C10 C11 N1 0.5(7) . .
C9 C10 C11 C12 -180.0(4) . .
C16 N2 C12 C13 1.3(6) . .
Cu1 N2 C12 C13 -173.1(3) . .
C16 N2 C12 C11 -178.1(4) . .
Cu1 N2 C12 C11 7.5(5) . .
N1 C11 C12 N2 1.0(5) . .
C10 C11 C12 N2 -178.6(4) . .
N1 C11 C12 C13 -178.4(4) . .
C10 C11 C12 C13 2.1(7) . .
N2 C12 C13 C14 -0.6(7) . .
C11 C12 C13 C14 178.7(4) . .
C12 C13 C14 C15 -1.2(7) . .
C13 C14 C15 C16 2.3(7) . .
C12 N2 C16 C15 -0.2(7) . .
Cu1 N2 C16 C15 173.5(3) . .
C14 C15 C16 N2 -1.6(7) . .
